data_7110012
loop_
_publ_author_name
'Jian Li'
'Shikuan Su'
'Mengyuan Huang'
'Boyi Song'
'Chunju Li'
'Xueshun Jia'

_publ_section_title
;
 Unexpected isocyanide-based cascade cycloaddition reaction with
 methyleneindolinone
;
_journal_name_full Chem.Commun.
_journal_page_first 10694
_journal_paper_doi 10.1039/c3cc46237d
_journal_volume 49
_journal_year 2013
_chemical_formula_sum 'C25 H18 N2 O2'
_chemical_formula_weight 378.41
_chemical_name_systematic
; 
 ? 
;
_space_group_IT_number 14
_symmetry_cell_setting monoclinic
_symmetry_space_group_name_Hall '-P 2ybc'
_symmetry_space_group_name_H-M 'P 1 21/c 1'
_atom_sites_solution_hydrogens geom
_atom_sites_solution_primary direct
_atom_sites_solution_secondary difmap
_audit_creation_method SHELXL-97
_cell_angle_alpha 90.00
_cell_angle_beta 98.124(2)
_cell_angle_gamma 90.00
_cell_formula_units_Z 4
_cell_length_a 13.5501(17)
_cell_length_b 13.4406(17)
_cell_length_c 10.7332(13)
_cell_measurement_reflns_used 1325
_cell_measurement_temperature 296(2)
_cell_measurement_theta_max 19.94
_cell_measurement_theta_min 2.44
_cell_volume 1935.1(4)
_computing_cell_refinement 'Bruker SAINT'
_computing_data_collection 'Bruker APEX2'
_computing_data_reduction 'Bruker SAINT'
_computing_molecular_graphics 'Bruker SHELXTL'
_computing_publication_material 'Bruker SHELXTL'
_computing_structure_refinement 'SHELXL-97 (Sheldrick, 2008)'
_computing_structure_solution 'SHELXS-97 (Sheldrick, 2008)'
_diffrn_ambient_temperature 296(2)
_diffrn_measured_fraction_theta_full 0.999
_diffrn_measured_fraction_theta_max 0.999
_diffrn_measurement_device_type 'Bruker APEX-II CCD'
_diffrn_measurement_method '\f and \w scans'
_diffrn_radiation_monochromator graphite
_diffrn_radiation_source 'fine-focus sealed tube'
_diffrn_radiation_type MoK\a
_diffrn_radiation_wavelength 0.71073
_diffrn_reflns_av_R_equivalents 0.0412
_diffrn_reflns_av_sigmaI/netI 0.0461
_diffrn_reflns_limit_h_max 13
_diffrn_reflns_limit_h_min -16
_diffrn_reflns_limit_k_max 16
_diffrn_reflns_limit_k_min -15
_diffrn_reflns_limit_l_max 12
_diffrn_reflns_limit_l_min -10
_diffrn_reflns_number 9883
_diffrn_reflns_theta_full 25.05
_diffrn_reflns_theta_max 25.05
_diffrn_reflns_theta_min 2.14
_exptl_absorpt_coefficient_mu 0.083
_exptl_absorpt_correction_T_max 0.9975
_exptl_absorpt_correction_T_min 0.9917
_exptl_absorpt_correction_type multi-scan
_exptl_absorpt_process_details sadabs
_exptl_crystal_density_diffrn 1.299
_exptl_crystal_density_method 'not measured'
_exptl_crystal_F_000 792
_exptl_crystal_size_max 0.10
_exptl_crystal_size_mid 0.07
_exptl_crystal_size_min 0.03
_refine_diff_density_max 0.203
_refine_diff_density_min -0.151
_refine_diff_density_rms 0.040
_refine_ls_extinction_coef 0.0058(11)
_refine_ls_extinction_expression Fc^*^=kFc[1+0.001xFc^2^\l^3^/sin(2\q)]^-1/4^
_refine_ls_extinction_method SHELXL
_refine_ls_goodness_of_fit_ref 1.066
_refine_ls_hydrogen_treatment constr
_refine_ls_matrix_type full
_refine_ls_number_parameters 265
_refine_ls_number_reflns 3420
_refine_ls_number_restraints 0
_refine_ls_restrained_S_all 1.066
_refine_ls_R_factor_all 0.0988
_refine_ls_R_factor_gt 0.0606
_refine_ls_shift/su_max 0.000
_refine_ls_shift/su_mean 0.000
_refine_ls_structure_factor_coef Fsqd
_refine_ls_weighting_details 'calc w=1/[\s^2^(Fo^2^)+(0.0559P)^2^+0.4760P] where P=(Fo^2^+2Fc^2^)/3'
_refine_ls_weighting_scheme calc
_refine_ls_wR_factor_gt 0.1349
_refine_ls_wR_factor_ref 0.1655
_reflns_number_gt 2173
_reflns_number_total 3420
_reflns_threshold_expression >2sigma(I)
_cod_data_source_file c3cc46237d.txt
_cod_data_source_block 120508c
_cod_original_sg_symbol_H-M P2(1)/c
_cod_database_code 7110012

loop_
_symmetry_equiv_pos_as_xyz
'x, y, z'
'-x, y+1/2, -z+1/2'
'-x, -y, -z'
'x, -y-1/2, z-1/2'

loop_
_atom_site_label
_atom_site_type_symbol
_atom_site_fract_x
_atom_site_fract_y
_atom_site_fract_z
_atom_site_U_iso_or_equiv
_atom_site_adp_type
_atom_site_occupancy
_atom_site_symmetry_multiplicity
_atom_site_calc_flag
_atom_site_refinement_flags
C1 C 0.2349(2) 0.60270(19) 0.4114(3) 0.0574(7) Uani 1 1 d .
C2 C 0.1711(2) 0.6624(2) 0.4695(3) 0.0700(9) Uani 1 1 d .
C3 C 0.1698(3) 0.7633(3) 0.4438(4) 0.0911(12) Uani 1 1 d .
H3 H 0.1288 0.8054 0.4824 0.109 Uiso 1 1 calc R
C4 C 0.2287(3) 0.8014(3) 0.3618(4) 0.0951(13) Uani 1 1 d .
H4 H 0.2276 0.8694 0.3457 0.114 Uiso 1 1 calc R
C5 C 0.2898(3) 0.7407(2) 0.3025(3) 0.0835(11) Uani 1 1 d .
H5 H 0.3275 0.7679 0.2449 0.100 Uiso 1 1 calc R
C6 C 0.2955(2) 0.6393(2) 0.3283(3) 0.0653(8) Uani 1 1 d .
C7 C 0.3642(3) 0.5729(3) 0.2682(4) 0.0951(12) Uani 1 1 d .
H7A H 0.4172 0.5505 0.3308 0.143 Uiso 1 1 calc R
H7B H 0.3918 0.6093 0.2042 0.143 Uiso 1 1 calc R
H7C H 0.3278 0.5166 0.2310 0.143 Uiso 1 1 calc R
C8 C 0.1041(3) 0.6196(3) 0.5559(4) 0.0977(12) Uani 1 1 d .
H8A H 0.0762 0.6725 0.5999 0.147 Uiso 1 1 calc R
H8B H 0.1419 0.5761 0.6156 0.147 Uiso 1 1 calc R
H8C H 0.0513 0.5827 0.5076 0.147 Uiso 1 1 calc R
C9 C 0.2961(2) 0.4573(2) 0.5468(3) 0.0602(8) Uani 1 1 d .
C10 C 0.1702(2) 0.42858(19) 0.3814(3) 0.0534(7) Uani 1 1 d .
C11 C 0.26119(19) 0.35271(19) 0.5556(3) 0.0516(7) Uani 1 1 d .
C12 C 0.2907(2) 0.2748(2) 0.6433(3) 0.0549(7) Uani 1 1 d .
C13 C 0.1843(2) 0.16633(19) 0.5189(3) 0.0548(7) Uani 1 1 d .
C14 C 0.1466(2) 0.0685(2) 0.5001(3) 0.0696(9) Uani 1 1 d .
H14 H 0.1675 0.0191 0.5585 0.084 Uiso 1 1 calc R
C15 C 0.0800(2) 0.0465(2) 0.3970(3) 0.0731(9) Uani 1 1 d .
H15 H 0.0559 -0.0182 0.3856 0.088 Uiso 1 1 calc R
C16 C 0.0472(2) 0.1193(2) 0.3079(3) 0.0734(9) Uani 1 1 d .
H16 H 0.0016 0.1024 0.2380 0.088 Uiso 1 1 calc R
C17 C 0.0807(2) 0.2146(2) 0.3216(3) 0.0652(8) Uani 1 1 d .
H17 H 0.0585 0.2626 0.2617 0.078 Uiso 1 1 calc R
C18 C 0.1498(2) 0.23955(19) 0.4283(3) 0.0531(7) Uani 1 1 d .
C19 C 0.19186(19) 0.33442(19) 0.4533(2) 0.0506(7) Uani 1 1 d .
C20 C 0.3618(2) 0.2885(2) 0.7606(3) 0.0558(7) Uani 1 1 d .
C21 C 0.3602(2) 0.3733(2) 0.8339(3) 0.0663(8) Uani 1 1 d .
H21 H 0.3157 0.4244 0.8079 0.080 Uiso 1 1 calc R
C22 C 0.4246(3) 0.3821(3) 0.9454(3) 0.0795(10) Uani 1 1 d .
H22 H 0.4227 0.4387 0.9950 0.095 Uiso 1 1 calc R
C23 C 0.4912(3) 0.3075(3) 0.9830(3) 0.0908(12) Uani 1 1 d .
H23 H 0.5356 0.3146 1.0569 0.109 Uiso 1 1 calc R
C24 C 0.4929(3) 0.2228(3) 0.9130(3) 0.0824(10) Uani 1 1 d .
H24 H 0.5376 0.1721 0.9400 0.099 Uiso 1 1 calc R
C25 C 0.4282(2) 0.2127(2) 0.8021(3) 0.0696(9) Uani 1 1 d .
H25 H 0.4292 0.1548 0.7548 0.084 Uiso 1 1 calc R
N1 N 0.23745(17) 0.49774(15) 0.4408(2) 0.0564(6) Uani 1 1 d .
N2 N 0.25215(17) 0.18504(16) 0.6239(2) 0.0588(6) Uani 1 1 d .
O1 O 0.35947(18) 0.50395(15) 0.6122(2) 0.0844(8) Uani 1 1 d .
O2 O 0.10748(15) 0.44569(14) 0.29357(19) 0.0692(6) Uani 1 1 d .

loop_
_atom_site_aniso_label
_atom_site_aniso_U_11
_atom_site_aniso_U_22
_atom_site_aniso_U_33
_atom_site_aniso_U_23
_atom_site_aniso_U_13
_atom_site_aniso_U_12
C1 0.0606(18) 0.0466(15) 0.0625(18) 0.0031(13) -0.0002(14) -0.0004(13)
C2 0.073(2) 0.0627(19) 0.072(2) -0.0031(16) 0.0023(17) 0.0038(16)
C3 0.107(3) 0.059(2) 0.106(3) -0.003(2) 0.009(2) 0.016(2)
C4 0.120(3) 0.051(2) 0.105(3) 0.009(2) -0.017(3) 0.002(2)
C5 0.099(3) 0.066(2) 0.082(2) 0.0139(19) -0.002(2) -0.016(2)
C6 0.069(2) 0.0598(18) 0.066(2) 0.0017(15) 0.0057(16) -0.0056(15)
C7 0.096(3) 0.089(3) 0.108(3) -0.001(2) 0.041(2) -0.011(2)
C8 0.098(3) 0.102(3) 0.101(3) -0.013(2) 0.038(2) -0.002(2)
C9 0.0590(18) 0.0558(17) 0.0630(18) 0.0056(14) -0.0013(15) -0.0055(14)
C10 0.0526(17) 0.0503(16) 0.0559(17) -0.0011(13) 0.0022(14) -0.0006(13)
C11 0.0491(16) 0.0484(15) 0.0570(17) 0.0008(12) 0.0061(13) -0.0029(12)
C12 0.0496(16) 0.0536(16) 0.0616(18) 0.0052(14) 0.0079(13) -0.0022(13)
C13 0.0537(17) 0.0497(16) 0.0615(18) 0.0008(14) 0.0103(14) -0.0017(13)
C14 0.076(2) 0.0537(17) 0.079(2) 0.0013(16) 0.0099(17) -0.0103(15)
C15 0.076(2) 0.0560(18) 0.086(2) -0.0093(17) 0.0063(18) -0.0149(16)
C16 0.071(2) 0.0647(19) 0.082(2) -0.0147(18) 0.0003(17) -0.0089(17)
C17 0.0619(19) 0.0605(18) 0.070(2) -0.0044(15) -0.0001(15) -0.0032(15)
C18 0.0470(16) 0.0499(15) 0.0631(17) -0.0072(13) 0.0103(13) -0.0008(12)
C19 0.0465(16) 0.0463(15) 0.0582(17) 0.0003(12) 0.0055(13) 0.0034(12)
C20 0.0504(17) 0.0629(18) 0.0538(17) 0.0102(14) 0.0065(13) -0.0059(14)
C21 0.065(2) 0.070(2) 0.0624(19) 0.0034(16) 0.0051(15) -0.0074(15)
C22 0.079(2) 0.099(3) 0.061(2) -0.0047(18) 0.0097(18) -0.020(2)
C23 0.070(2) 0.135(4) 0.064(2) 0.014(2) -0.0028(18) -0.012(2)
C24 0.067(2) 0.109(3) 0.069(2) 0.028(2) 0.0018(18) 0.005(2)
C25 0.069(2) 0.074(2) 0.065(2) 0.0166(16) 0.0071(16) 0.0035(16)
N1 0.0586(15) 0.0459(13) 0.0620(15) 0.0075(11) -0.0004(12) 0.0006(11)
N2 0.0584(15) 0.0520(14) 0.0653(15) 0.0043(12) 0.0063(12) -0.0048(11)
O1 0.0901(16) 0.0677(14) 0.0854(16) 0.0137(12) -0.0223(13) -0.0271(12)
O2 0.0734(14) 0.0610(13) 0.0678(13) 0.0018(10) -0.0093(11) 0.0071(10)

loop_
_atom_type_symbol
_atom_type_description
_atom_type_scat_dispersion_real
_atom_type_scat_dispersion_imag
_atom_type_scat_source
C C 0.0033 0.0016 'International Tables Vol C Tables 4.2.6.8 and 6.1.1.4'
H H 0.0000 0.0000 'International Tables Vol C Tables 4.2.6.8 and 6.1.1.4'
N N 0.0061 0.0033 'International Tables Vol C Tables 4.2.6.8 and 6.1.1.4'
O O 0.0106 0.0060 'International Tables Vol C Tables 4.2.6.8 and 6.1.1.4'

loop_
_geom_angle_atom_site_label_1
_geom_angle_atom_site_label_2
_geom_angle_atom_site_label_3
_geom_angle
C6 C1 C2 123.1(3)
C6 C1 N1 119.3(3)
C2 C1 N1 117.6(3)
C3 C2 C1 117.9(3)
C3 C2 C8 120.5(3)
C1 C2 C8 121.6(3)
C4 C3 C2 120.1(4)
C4 C3 H3 119.9
C2 C3 H3 119.9
C3 C4 C5 121.3(3)
C3 C4 H4 119.4
C5 C4 H4 119.4
C4 C5 C6 120.4(4)
C4 C5 H5 119.8
C6 C5 H5 119.8
C1 C6 C5 117.1(3)
C1 C6 C7 121.8(3)
C5 C6 C7 121.1(3)
C6 C7 H7A 109.5
C6 C7 H7B 109.5
H7A C7 H7B 109.5
C6 C7 H7C 109.5
H7A C7 H7C 109.5
H7B C7 H7C 109.5
C2 C8 H8A 109.5
C2 C8 H8B 109.5
H8A C8 H8B 109.5
C2 C8 H8C 109.5
H8A C8 H8C 109.5
H8B C8 H8C 109.5
O1 C9 N1 123.1(3)
O1 C9 C11 131.3(3)
N1 C9 C11 105.5(2)
O2 C10 N1 125.3(2)
O2 C10 C19 129.5(2)
N1 C10 C19 105.2(2)
C19 C11 C12 119.7(2)
C19 C11 C9 108.0(2)
C12 C11 C9 132.2(2)
N2 C12 C11 119.9(2)
N2 C12 C20 116.3(2)
C11 C12 C20 123.8(2)
N2 C13 C14 118.3(3)
N2 C13 C18 123.6(2)
C14 C13 C18 118.1(3)
C15 C14 C13 120.3(3)
C15 C14 H14 119.9
C13 C14 H14 119.9
C14 C15 C16 121.1(3)
C14 C15 H15 119.5
C16 C15 H15 119.5
C17 C16 C15 121.1(3)
C17 C16 H16 119.5
C15 C16 H16 119.5
C16 C17 C18 118.9(3)
C16 C17 H17 120.5
C18 C17 H17 120.5
C19 C18 C17 124.9(3)
C19 C18 C13 114.5(2)
C17 C18 C13 120.6(2)
C11 C19 C18 122.1(2)
C11 C19 C10 109.1(2)
C18 C19 C10 128.8(2)
C21 C20 C25 118.8(3)
C21 C20 C12 121.6(3)
C25 C20 C12 119.6(3)
C22 C21 C20 120.3(3)
C22 C21 H21 119.9
C20 C21 H21 119.9
C23 C22 C21 120.0(4)
C23 C22 H22 120.0
C21 C22 H22 120.0
C24 C23 C22 120.6(3)
C24 C23 H23 119.7
C22 C23 H23 119.7
C23 C24 C25 119.9(3)
C23 C24 H24 120.1
C25 C24 H24 120.1
C24 C25 C20 120.4(3)
C24 C25 H25 119.8
C20 C25 H25 119.8
C10 N1 C9 111.9(2)
C10 N1 C1 123.9(2)
C9 N1 C1 123.3(2)
C12 N2 C13 120.1(2)

loop_
_geom_bond_atom_site_label_1
_geom_bond_atom_site_label_2
_geom_bond_distance
C1 C6 1.385(4)
C1 C2 1.390(4)
C1 N1 1.445(3)
C2 C3 1.383(5)
C2 C8 1.502(5)
C3 C4 1.368(5)
C3 H3 0.9300
C4 C5 1.380(5)
C4 H4 0.9300
C5 C6 1.391(4)
C5 H5 0.9300
C6 C7 1.500(4)
C7 H7A 0.9600
C7 H7B 0.9600
C7 H7C 0.9600
C8 H8A 0.9600
C8 H8B 0.9600
C8 H8C 0.9600
C9 O1 1.205(3)
C9 N1 1.402(3)
C9 C11 1.491(4)
C10 O2 1.199(3)
C10 N1 1.392(3)
C10 C19 1.489(4)
C11 C19 1.363(3)
C11 C12 1.428(4)
C12 N2 1.319(3)
C12 C20 1.485(4)
C13 N2 1.373(3)
C13 C14 1.415(4)
C13 C18 1.415(4)
C14 C15 1.358(4)
C14 H14 0.9300
C15 C16 1.397(4)
C15 H15 0.9300
C16 C17 1.360(4)
C16 H16 0.9300
C17 C18 1.414(4)
C17 H17 0.9300
C18 C19 1.407(3)
C20 C21 1.386(4)
C20 C25 1.391(4)
C21 C22 1.383(4)
C21 H21 0.9300
C22 C23 1.372(5)
C22 H22 0.9300
C23 C24 1.365(5)
C23 H23 0.9300
C24 C25 1.382(4)
C24 H24 0.9300
C25 H25 0.9300
